data_4306436
loop_
_publ_author_name
'Timothy J. Boyle'
'Leigh Anna M. Ottley'
'Mark A. Rodriguez'
'Robin M. Sewell'
'Todd M. Alam'
'Sarah K. McIntyre'

_publ_section_title
;
Stepwise Modification of Titanium Alkoxy Chloride Compounds by Pyridine
Carbinol
;
_journal_name_full 'Inorganic Chemistry'
_journal_page_first 10708
_journal_page_last 10717
_journal_paper_doi 10.1021/ic801249b
_journal_volume 47
_journal_year 2008
_chemical_formula_sum 'C12 H12 Cl2 N2 O2 Ti'
_chemical_formula_weight 335.04
_chemical_name_common (OPy)2TiCl2
_chemical_name_systematic
; 
 ? 
;
_space_group_IT_number 4
_symmetry_cell_setting monoclinic
_symmetry_space_group_name_Hall 'P 2yb'
_symmetry_space_group_name_H-M 'P 1 21 1'
_atom_sites_solution_hydrogens geom
_atom_sites_solution_primary direct
_atom_sites_solution_secondary difmap
_audit_creation_method SHELXL-97
_cell_angle_alpha 90.00
_cell_angle_beta 90.740(3)
_cell_angle_gamma 90.00
_cell_formula_units_Z 4
_cell_length_a 8.3354(15)
_cell_length_b 13.535(2)
_cell_length_c 12.180(2)
_cell_measurement_temperature 173(2)
_cell_volume 1374.0(4)
_computing_cell_refinement 'Bruker SMART'
_computing_data_collection 'Bruker SMART'
_computing_data_reduction 'Bruker SAINT'
_computing_molecular_graphics 'Bruker SHELXTL'
_computing_publication_material 'Bruker SHELXTL'
_computing_structure_refinement 'SHELXL-97 (Sheldrick, 1997)'
_computing_structure_solution 'SHELXS-97 (Sheldrick, 1990)'
_diffrn_ambient_temperature 173(2)
_diffrn_measured_fraction_theta_full 0.999
_diffrn_measured_fraction_theta_max 0.999
_diffrn_measurement_device_type 'CCD area detector'
_diffrn_measurement_method 'phi and omega scans'
_diffrn_radiation_monochromator graphite
_diffrn_radiation_source 'fine-focus sealed tube'
_diffrn_radiation_type MoK\a
_diffrn_radiation_wavelength 0.71073
_diffrn_reflns_av_R_equivalents 0.0524
_diffrn_reflns_av_sigmaI/netI 0.0924
_diffrn_reflns_limit_h_max 10
_diffrn_reflns_limit_h_min -9
_diffrn_reflns_limit_k_max 16
_diffrn_reflns_limit_k_min -16
_diffrn_reflns_limit_l_max 14
_diffrn_reflns_limit_l_min -14
_diffrn_reflns_number 9968
_diffrn_reflns_theta_full 25.26
_diffrn_reflns_theta_max 25.26
_diffrn_reflns_theta_min 1.67
_exptl_absorpt_coefficient_mu 1.009
_exptl_absorpt_correction_T_max 0.915
_exptl_absorpt_correction_T_min 0.718
_exptl_absorpt_correction_type empirical
_exptl_absorpt_process_details SADABS
_exptl_crystal_colour colorless
_exptl_crystal_density_diffrn 1.620
_exptl_crystal_density_meas ?
_exptl_crystal_density_method 'not measured'
_exptl_crystal_description irregular
_exptl_crystal_F_000 680
_exptl_crystal_size_max 0.338
_exptl_crystal_size_mid 0.311
_exptl_crystal_size_min 0.088
_refine_diff_density_max 0.470
_refine_diff_density_min -0.309
_refine_diff_density_rms 0.082
_refine_ls_abs_structure_details 'Flack H D (1983), Acta Cryst. A39, 876-881'
_refine_ls_abs_structure_Flack 0.07(3)
_refine_ls_extinction_method none
_refine_ls_goodness_of_fit_ref 1.009
_refine_ls_hydrogen_treatment constr
_refine_ls_matrix_type full
_refine_ls_number_parameters 343
_refine_ls_number_reflns 4899
_refine_ls_number_restraints 1
_refine_ls_restrained_S_all 1.009
_refine_ls_R_factor_all 0.0694
_refine_ls_R_factor_gt 0.0513
_refine_ls_shift/su_max 0.001
_refine_ls_shift/su_mean 0.000
_refine_ls_structure_factor_coef Fsqd
_refine_ls_weighting_details 'calc w=1/[\s^2^(Fo^2^)+(0.0246P)^2^+0.0000P] where P=(Fo^2^+2Fc^2^)/3'
_refine_ls_weighting_scheme calc
_refine_ls_wR_factor_gt 0.0797
_refine_ls_wR_factor_ref 0.0870
_reflns_number_gt 4011
_reflns_number_total 4899
_reflns_threshold_expression >2sigma(I)
_cod_data_source_file ic801249b_si_001_7.cif
_cod_data_source_block 6jy062s
_cod_depositor_comments
;
The following automatic conversions were performed:
'_symmetry_cell_setting' value 'Monoclinic' changed to 'monoclinic'
according to '/home/saulius/struct/CIF-dictionaries/cif_core.dic'
dictionary named 'cif_core.dic' version 2.4.1 from 2010-06-29.

Automatic conversion script
Id: cif_fix_enum 1527 2010-12-29 10:47:43Z saulius 

The following automatic conversions were performed:

'_exptl_crystal_density_meas' value 'not_measured' was changed to '?'
- the value is perceived as not measured.

Automatic conversion script
Id: cif_fix_values 3008 2015-01-20 13:52:24Z robertas 
;
_cod_database_code 4306436

loop_
_symmetry_equiv_pos_as_xyz
'x, y, z'
'-x, y+1/2, -z'

loop_
_atom_site_label
_atom_site_type_symbol
_atom_site_fract_x
_atom_site_fract_y
_atom_site_fract_z
_atom_site_U_iso_or_equiv
_atom_site_adp_type
_atom_site_occupancy
_atom_site_symmetry_multiplicity
_atom_site_calc_flag
_atom_site_refinement_flags
_atom_site_disorder_assembly
_atom_site_disorder_group
Ti1 Ti 0.87156(12) 0.10999(7) -0.05564(8) 0.0232(3) Uani 1 1 d . . .
Ti2 Ti 0.54994(11) 0.39063(7) 0.50948(8) 0.0177(2) Uani 1 1 d . . .
Cl1 Cl 1.10571(17) 0.02762(10) -0.09796(12) 0.0317(4) Uani 1 1 d . . .
Cl2 Cl 0.96621(15) 0.25520(10) -0.14615(11) 0.0243(3) Uani 1 1 d . . .
Cl3 Cl 0.50347(18) 0.35088(11) 0.32831(11) 0.0322(4) Uani 1 1 d . . .
Cl4 Cl 0.34959(16) 0.29434(10) 0.58610(12) 0.0276(3) Uani 1 1 d . . .
N1 N 0.9626(5) 0.1796(3) 0.1016(3) 0.0205(11) Uani 1 1 d . . .
N2 N 0.6516(5) 0.2019(3) -0.0359(3) 0.0217(10) Uani 1 1 d . . .
N3 N 0.7684(5) 0.4679(3) 0.4619(3) 0.0174(10) Uani 1 1 d . . .
N4 N 0.5889(5) 0.4598(3) 0.6690(3) 0.0172(10) Uani 1 1 d . . .
O1 O 0.8132(4) 0.0236(3) 0.0522(3) 0.0312(10) Uani 1 1 d . . .
O2 O 0.7404(4) 0.0669(3) -0.1637(3) 0.0298(10) Uani 1 1 d . . .
O3 O 0.7131(4) 0.3050(2) 0.5491(3) 0.0215(9) Uani 1 1 d . . .
O4 O 0.4445(4) 0.5098(2) 0.4980(3) 0.0203(8) Uani 1 1 d . . .
C1 C 0.8754(7) 0.0212(4) 0.1596(5) 0.0293(14) Uani 1 1 d . . .
H1A H 0.9518 -0.0345 0.1673 0.035 Uiso 1 1 calc R . .
H1B H 0.7872 0.0108 0.2120 0.035 Uiso 1 1 calc R . .
C2 C 0.9595(6) 0.1165(4) 0.1853(4) 0.0244(13) Uani 1 1 d . . .
C3 C 1.0273(7) 0.1385(4) 0.2864(4) 0.0287(15) Uani 1 1 d . . .
H3 H 1.0225 0.0923 0.3450 0.034 Uiso 1 1 calc R . .
C4 C 1.1020(7) 0.2285(4) 0.3012(5) 0.0334(16) Uani 1 1 d . . .
H4 H 1.1527 0.2443 0.3692 0.040 Uiso 1 1 calc R . .
C5 C 1.1019(6) 0.2941(5) 0.2166(4) 0.0303(14) Uani 1 1 d . . .
H5 H 1.1513 0.3569 0.2257 0.036 Uiso 1 1 calc R . .
C6 C 1.0306(6) 0.2697(4) 0.1185(5) 0.0278(14) Uani 1 1 d . . .
H6 H 1.0286 0.3168 0.0607 0.033 Uiso 1 1 calc R . .
C7 C 0.5912(6) 0.1070(4) -0.1966(4) 0.0327(14) Uani 1 1 d . . .
H7A H 0.5091 0.0542 -0.1996 0.039 Uiso 1 1 calc R . .
H7B H 0.5999 0.1361 -0.2709 0.039 Uiso 1 1 calc R . .
C8 C 0.5424(6) 0.1848(4) -0.1168(4) 0.0250(14) Uani 1 1 d . . .
C9 C 0.3972(6) 0.2368(4) -0.1231(5) 0.0292(15) Uani 1 1 d . . .
H9 H 0.3206 0.2224 -0.1793 0.035 Uiso 1 1 calc R . .
C10 C 0.3678(7) 0.3080(4) -0.0476(5) 0.0325(15) Uani 1 1 d . . .
H10 H 0.2706 0.3446 -0.0513 0.039 Uiso 1 1 calc R . .
C11 C 0.4788(7) 0.3273(4) 0.0342(5) 0.0300(15) Uani 1 1 d . . .
H11 H 0.4594 0.3768 0.0877 0.036 Uiso 1 1 calc R . .
C12 C 0.6192(6) 0.2730(4) 0.0368(4) 0.0220(13) Uani 1 1 d . . .
H12 H 0.6963 0.2868 0.0929 0.026 Uiso 1 1 calc R . .
C13 C 0.8780(6) 0.3246(4) 0.5461(4) 0.0242(14) Uani 1 1 d . . .
H13A H 0.9335 0.2708 0.5068 0.029 Uiso 1 1 calc R . .
H13B H 0.9222 0.3278 0.6219 0.029 Uiso 1 1 calc R . .
C14 C 0.9061(6) 0.4205(4) 0.4890(4) 0.0201(12) Uani 1 1 d . . .
C15 C 1.0546(6) 0.4587(4) 0.4625(4) 0.0250(14) Uani 1 1 d . . .
H15 H 1.1500 0.4245 0.4826 0.030 Uiso 1 1 calc R . .
C16 C 1.0622(7) 0.5465(4) 0.4066(4) 0.0272(14) Uani 1 1 d . . .
H16 H 1.1632 0.5744 0.3888 0.033 Uiso 1 1 calc R . .
C17 C 0.9213(6) 0.5944(4) 0.3763(4) 0.0236(13) Uani 1 1 d . . .
H17 H 0.9236 0.6542 0.3354 0.028 Uiso 1 1 calc R . .
C18 C 0.7781(6) 0.5530(4) 0.4072(4) 0.0210(12) Uani 1 1 d . . .
H18 H 0.6815 0.5867 0.3888 0.025 Uiso 1 1 calc R . .
C19 C 0.4467(6) 0.5872(4) 0.5753(4) 0.0264(14) Uani 1 1 d . . .
H19A H 0.3357 0.6084 0.5911 0.032 Uiso 1 1 calc R . .
H19B H 0.5059 0.6445 0.5457 0.032 Uiso 1 1 calc R . .
C20 C 0.5272(6) 0.5510(4) 0.6784(4) 0.0186(12) Uani 1 1 d . . .
C21 C 0.5420(6) 0.6054(4) 0.7744(4) 0.0248(13) Uani 1 1 d . . .
H21 H 0.4967 0.6696 0.7795 0.030 Uiso 1 1 calc R . .
C22 C 0.6238(7) 0.5645(4) 0.8624(5) 0.0299(15) Uani 1 1 d . . .
H22 H 0.6369 0.6006 0.9289 0.036 Uiso 1 1 calc R . .
C23 C 0.6862(6) 0.4709(4) 0.8528(4) 0.0211(13) Uani 1 1 d . . .
H23 H 0.7432 0.4416 0.9125 0.025 Uiso 1 1 calc R . .
C24 C 0.6656(6) 0.4202(4) 0.7565(4) 0.0192(12) Uani 1 1 d . . .
H24 H 0.7067 0.3549 0.7511 0.023 Uiso 1 1 calc R . .

loop_
_atom_site_aniso_label
_atom_site_aniso_U_11
_atom_site_aniso_U_22
_atom_site_aniso_U_33
_atom_site_aniso_U_23
_atom_site_aniso_U_13
_atom_site_aniso_U_12
Ti1 0.0226(6) 0.0227(6) 0.0242(6) -0.0013(5) -0.0046(4) 0.0004(5)
Ti2 0.0175(5) 0.0145(5) 0.0209(5) -0.0003(4) -0.0025(4) -0.0021(4)
Cl1 0.0325(9) 0.0308(9) 0.0317(9) 0.0001(7) -0.0061(7) 0.0110(7)
Cl2 0.0226(8) 0.0257(8) 0.0247(8) 0.0023(6) 0.0010(6) 0.0033(7)
Cl3 0.0424(9) 0.0287(8) 0.0253(8) -0.0013(7) -0.0086(7) -0.0065(7)
Cl4 0.0242(8) 0.0233(8) 0.0352(8) 0.0057(6) -0.0006(6) -0.0063(6)
N1 0.013(2) 0.025(3) 0.024(3) 0.005(2) -0.002(2) -0.001(2)
N2 0.020(3) 0.026(3) 0.019(2) 0.002(2) -0.003(2) -0.003(2)
N3 0.018(3) 0.014(2) 0.019(2) -0.0029(19) -0.002(2) 0.003(2)
N4 0.014(2) 0.017(3) 0.020(2) -0.001(2) -0.0005(19) -0.002(2)
O1 0.031(2) 0.028(2) 0.034(2) 0.0030(19) -0.0041(19) -0.005(2)
O2 0.023(2) 0.036(2) 0.030(2) -0.0100(19) -0.0093(19) 0.0027(19)
O3 0.022(2) 0.015(2) 0.027(2) 0.0014(17) -0.0012(17) -0.0015(17)
O4 0.017(2) 0.018(2) 0.026(2) 0.0027(17) -0.0013(16) 0.0015(17)
C1 0.031(3) 0.026(3) 0.032(4) 0.007(3) 0.003(3) 0.004(3)
C2 0.022(3) 0.030(3) 0.021(3) 0.008(3) 0.004(2) 0.015(3)
C3 0.036(4) 0.033(4) 0.017(3) 0.002(3) 0.001(3) 0.003(3)
C4 0.027(4) 0.048(5) 0.025(3) -0.009(3) -0.006(3) 0.005(3)
C5 0.027(3) 0.036(4) 0.028(4) -0.011(3) -0.002(3) -0.003(3)
C6 0.022(3) 0.033(4) 0.028(3) 0.003(3) 0.003(3) -0.001(3)
C7 0.025(3) 0.041(4) 0.032(3) -0.008(3) -0.008(3) -0.001(3)
C8 0.019(3) 0.026(3) 0.030(3) 0.005(3) 0.002(3) -0.005(3)
C9 0.018(3) 0.043(4) 0.028(3) 0.012(3) -0.002(3) -0.001(3)
C10 0.025(3) 0.035(4) 0.038(4) 0.008(3) 0.008(3) 0.007(3)
C11 0.033(4) 0.032(4) 0.026(3) 0.003(3) 0.013(3) 0.003(3)
C12 0.016(3) 0.028(3) 0.022(3) 0.000(3) 0.004(2) -0.004(3)
C13 0.022(3) 0.027(3) 0.024(3) 0.003(3) -0.004(3) 0.004(3)
C14 0.016(3) 0.023(3) 0.022(3) -0.006(2) 0.000(2) 0.007(2)
C15 0.013(3) 0.034(4) 0.028(3) -0.004(3) -0.008(2) 0.008(3)
C16 0.023(3) 0.032(4) 0.028(3) 0.002(3) 0.008(3) -0.008(3)
C17 0.033(3) 0.018(3) 0.020(3) 0.001(2) 0.001(3) -0.004(3)
C18 0.020(3) 0.016(3) 0.027(3) -0.001(2) -0.003(2) 0.002(2)
C19 0.026(3) 0.026(3) 0.027(3) -0.004(3) 0.003(3) 0.010(3)
C20 0.014(3) 0.019(3) 0.023(3) 0.000(2) 0.006(2) -0.004(2)
C21 0.030(3) 0.020(3) 0.024(3) -0.004(3) 0.003(3) 0.004(3)
C22 0.033(4) 0.029(3) 0.028(3) -0.007(3) 0.005(3) -0.007(3)
C23 0.023(3) 0.024(3) 0.016(3) 0.000(2) -0.004(2) -0.006(3)
C24 0.017(3) 0.019(3) 0.021(3) 0.005(2) -0.001(2) -0.003(2)

loop_
_atom_type_symbol
_atom_type_description
_atom_type_scat_dispersion_real
_atom_type_scat_dispersion_imag
_atom_type_scat_source
C C 0.0033 0.0016 'International Tables Vol C Tables 4.2.6.8 and 6.1.1.4'
H H 0.0000 0.0000 'International Tables Vol C Tables 4.2.6.8 and 6.1.1.4'
O O 0.0106 0.0060 'International Tables Vol C Tables 4.2.6.8 and 6.1.1.4'
Cl Cl 0.1484 0.1585 'International Tables Vol C Tables 4.2.6.8 and 6.1.1.4'
Ti Ti 0.2776 0.4457 'International Tables Vol C Tables 4.2.6.8 and 6.1.1.4'
N N 0.0061 0.0033 'International Tables Vol C Tables 4.2.6.8 and 6.1.1.4'

loop_
_geom_angle_atom_site_label_1
_geom_angle_atom_site_label_2
_geom_angle_atom_site_label_3
_geom_angle
_geom_angle_site_symmetry_1
_geom_angle_site_symmetry_3
_geom_angle_publ_flag
O2 Ti1 O1 98.82(18) . . ?
O2 Ti1 N2 76.52(16) . . ?
O1 Ti1 N2 93.01(16) . . ?
O2 Ti1 N1 162.10(16) . . ?
O1 Ti1 N1 75.35(16) . . ?
N2 Ti1 N1 86.78(15) . . ?
O2 Ti1 Cl1 100.79(13) . . ?
O1 Ti1 Cl1 94.88(13) . . ?
N2 Ti1 Cl1 171.98(12) . . ?
N1 Ti1 Cl1 96.60(12) . . ?
O2 Ti1 Cl2 97.50(13) . . ?
O1 Ti1 Cl2 161.53(13) . . ?
N2 Ti1 Cl2 82.41(12) . . ?
N1 Ti1 Cl2 86.49(11) . . ?
Cl1 Ti1 Cl2 90.52(6) . . ?
O4 Ti2 O3 156.78(15) . . ?
O4 Ti2 N4 75.90(15) . . ?
O3 Ti2 N4 86.33(15) . . ?
O4 Ti2 N3 87.66(15) . . ?
O3 Ti2 N3 75.90(15) . . ?
N4 Ti2 N3 85.17(15) . . ?
O4 Ti2 Cl3 93.33(11) . . ?
O3 Ti2 Cl3 102.60(12) . . ?
N4 Ti2 Cl3 168.06(12) . . ?
N3 Ti2 Cl3 89.31(11) . . ?
O4 Ti2 Cl4 100.20(11) . . ?
O3 Ti2 Cl4 94.22(12) . . ?
N4 Ti2 Cl4 88.99(12) . . ?
N3 Ti2 Cl4 168.80(12) . . ?
Cl3 Ti2 Cl4 98.11(6) . . ?
C2 N1 C6 118.2(5) . . ?
C2 N1 Ti1 111.9(4) . . ?
C6 N1 Ti1 129.6(4) . . ?
C12 N2 C8 117.7(5) . . ?
C12 N2 Ti1 130.2(4) . . ?
C8 N2 Ti1 111.9(4) . . ?
C18 N3 C14 118.3(5) . . ?
C18 N3 Ti2 127.0(4) . . ?
C14 N3 Ti2 114.6(3) . . ?
C20 N4 C24 118.5(4) . . ?
C20 N4 Ti2 114.7(3) . . ?
C24 N4 Ti2 126.8(3) . . ?
C1 O1 Ti1 125.9(3) . . ?
C7 O2 Ti1 127.5(3) . . ?
C13 O3 Ti2 126.4(3) . . ?
C19 O4 Ti2 126.8(3) . . ?
O1 C1 C2 110.0(4) . . ?
O1 C1 H1A 109.7 . . ?
C2 C1 H1A 109.7 . . ?
O1 C1 H1B 109.7 . . ?
C2 C1 H1B 109.7 . . ?
H1A C1 H1B 108.2 . . ?
N1 C2 C3 122.2(6) . . ?
N1 C2 C1 113.9(5) . . ?
C3 C2 C1 123.9(5) . . ?
C4 C3 C2 119.1(6) . . ?
C4 C3 H3 120.4 . . ?
C2 C3 H3 120.4 . . ?
C5 C4 C3 118.9(6) . . ?
C5 C4 H4 120.6 . . ?
C3 C4 H4 120.6 . . ?
C4 C5 C6 120.0(6) . . ?
C4 C5 H5 120.0 . . ?
C6 C5 H5 120.0 . . ?
N1 C6 C5 121.6(5) . . ?
N1 C6 H6 119.2 . . ?
C5 C6 H6 119.2 . . ?
O2 C7 C8 109.5(4) . . ?
O2 C7 H7A 109.8 . . ?
C8 C7 H7A 109.8 . . ?
O2 C7 H7B 109.8 . . ?
C8 C7 H7B 109.8 . . ?
H7A C7 H7B 108.2 . . ?
N2 C8 C9 121.8(5) . . ?
N2 C8 C7 114.1(5) . . ?
C9 C8 C7 124.1(5) . . ?
C10 C9 C8 118.9(5) . . ?
C10 C9 H9 120.6 . . ?
C8 C9 H9 120.6 . . ?
C9 C10 C11 120.0(5) . . ?
C9 C10 H10 120.0 . . ?
C11 C10 H10 120.0 . . ?
C10 C11 C12 118.5(5) . . ?
C10 C11 H11 120.7 . . ?
C12 C11 H11 120.7 . . ?
N2 C12 C11 123.1(5) . . ?
N2 C12 H12 118.5 . . ?
C11 C12 H12 118.5 . . ?
O3 C13 C14 109.7(4) . . ?
O3 C13 H13A 109.7 . . ?
C14 C13 H13A 109.7 . . ?
O3 C13 H13B 109.7 . . ?
C14 C13 H13B 109.7 . . ?
H13A C13 H13B 108.2 . . ?
N3 C14 C15 121.7(5) . . ?
N3 C14 C13 112.9(4) . . ?
C15 C14 C13 125.4(5) . . ?
C16 C15 C14 119.1(5) . . ?
C16 C15 H15 120.4 . . ?
C14 C15 H15 120.4 . . ?
C15 C16 C17 119.5(5) . . ?
C15 C16 H16 120.3 . . ?
C17 C16 H16 120.3 . . ?
C18 C17 C16 118.1(5) . . ?
C18 C17 H17 120.9 . . ?
C16 C17 H17 120.9 . . ?
N3 C18 C17 123.2(5) . . ?
N3 C18 H18 118.4 . . ?
C17 C18 H18 118.4 . . ?
O4 C19 C20 108.6(4) . . ?
O4 C19 H19A 110.0 . . ?
C20 C19 H19A 110.0 . . ?
O4 C19 H19B 110.0 . . ?
C20 C19 H19B 110.0 . . ?
H19A C19 H19B 108.4 . . ?
N4 C20 C21 122.0(5) . . ?
N4 C20 C19 113.4(4) . . ?
C21 C20 C19 124.6(5) . . ?
C22 C21 C20 118.7(5) . . ?
C22 C21 H21 120.6 . . ?
C20 C21 H21 120.6 . . ?
C23 C22 C21 119.1(5) . . ?
C23 C22 H22 120.4 . . ?
C21 C22 H22 120.4 . . ?
C24 C23 C22 119.5(5) . . ?
C24 C23 H23 120.3 . . ?
C22 C23 H23 120.3 . . ?
N4 C24 C23 122.1(5) . . ?
N4 C24 H24 118.9 . . ?
C23 C24 H24 118.9 . . ?

loop_
_geom_bond_atom_site_label_1
_geom_bond_atom_site_label_2
_geom_bond_distance
_geom_bond_site_symmetry_2
_geom_bond_publ_flag
Ti1 O2 1.797(4) . ?
Ti1 O1 1.828(4) . ?
Ti1 N2 2.231(4) . ?
Ti1 N1 2.257(4) . ?
Ti1 Cl1 2.3117(17) . ?
Ti1 Cl2 2.3923(17) . ?
Ti2 O4 1.841(3) . ?
Ti2 O3 1.846(3) . ?
Ti2 N4 2.177(4) . ?
Ti2 N3 2.184(4) . ?
Ti2 Cl3 2.2993(17) . ?
Ti2 Cl4 2.3235(17) . ?
N1 C2 1.331(6) . ?
N1 C6 1.359(7) . ?
N2 C12 1.339(6) . ?
N2 C8 1.353(6) . ?
N3 C18 1.334(6) . ?
N3 C14 1.352(6) . ?
N4 C20 1.343(6) . ?
N4 C24 1.347(6) . ?
O1 C1 1.402(6) . ?
O2 C7 1.411(6) . ?
O3 C13 1.401(6) . ?
O4 C19 1.408(6) . ?
C1 C2 1.499(8) . ?
C1 H1A 0.9900 . ?
C1 H1B 0.9900 . ?
C2 C3 1.380(7) . ?
C3 C4 1.378(8) . ?
C3 H3 0.9500 . ?
C4 C5 1.360(8) . ?
C4 H4 0.9500 . ?
C5 C6 1.369(7) . ?
C5 H5 0.9500 . ?
C6 H6 0.9500 . ?
C7 C8 1.493(7) . ?
C7 H7A 0.9900 . ?
C7 H7B 0.9900 . ?
C8 C9 1.401(7) . ?
C9 C10 1.357(7) . ?
C9 H9 0.9500 . ?
C10 C11 1.377(8) . ?
C10 H10 0.9500 . ?
C11 C12 1.381(7) . ?
C11 H11 0.9500 . ?
C12 H12 0.9500 . ?
C13 C14 1.493(7) . ?
C13 H13A 0.9900 . ?
C13 H13B 0.9900 . ?
C14 C15 1.383(7) . ?
C15 C16 1.372(7) . ?
C15 H15 0.9500 . ?
C16 C17 1.388(7) . ?
C16 H16 0.9500 . ?
C17 C18 1.375(7) . ?
C17 H17 0.9500 . ?
C18 H18 0.9500 . ?
C19 C20 1.498(7) . ?
C19 H19A 0.9900 . ?
C19 H19B 0.9900 . ?
C20 C21 1.386(7) . ?
C21 C22 1.379(7) . ?
C21 H21 0.9500 . ?
C22 C23 1.376(7) . ?
C22 H22 0.9500 . ?
C23 C24 1.368(7) . ?
C23 H23 0.9500 . ?
C24 H24 0.9500 . ?
